data_4021245
loop_
_publ_author_name
'Youichi Tanaka'
'Takashi Mino'
'Koji Akita'
'Masami Sakamoto'
'Tsutomu Fujita'

_publ_section_title
;
 Development of Chiral (S)-Prolinol-Derived Ligands for
 Palladium-Catalyzed Asymmetric Allylic Alkylation:
 Effect of a Siloxymethyl Group on the Pyrrolidine Backbone
;
_journal_name_full 'Journal of Organic Chemistry'
_journal_page_first 6679
_journal_page_last 6687
_journal_paper_doi 10.1021/jo049469t
_journal_volume 69
_journal_year 2004
_chemical_formula_sum 'C25 H29 Cl2 N O2.5 P Pd'
_chemical_formula_weight 591.79
_space_group_IT_number 1
_symmetry_cell_setting triclinic
_symmetry_Int_Tables_number 1
_symmetry_space_group_name_Hall 'P 1'
_symmetry_space_group_name_H-M 'P 1'
_cell_angle_alpha 64.595(3)
_cell_angle_beta 73.545(3)
_cell_angle_gamma 80.628(3)
_cell_formula_units_Z 2
_cell_length_a 10.400(3)
_cell_length_b 11.376(3)
_cell_length_c 11.875(3)
_cell_measurement_temperature 100.2
_cell_volume 1215.7(5)
_exptl_crystal_density_diffrn 1.617
_cod_original_formula_sum 'C25 H29 Cl2 N O2.50 P Pd '
_cod_database_code 4021245

loop_
_symmetry_equiv_pos_as_xyz
x,y,z

loop_
_atom_site_label
_atom_site_type_symbol
_atom_site_fract_x
_atom_site_fract_y
_atom_site_fract_z
_atom_site_U_iso_or_equiv
_atom_site_adp_type
_atom_site_occupancy
_atom_site_calc_flag
_atom_site_refinement_flags
_atom_site_disorder_assembly
_atom_site_disorder_group
Pd(1) Pd -1.025(2) -0.310(2) -0.397(3) 0.0153(3) Uani 1.00 d . . .
Pd(2) Pd -0.962(2) -0.732(2) -0.587(3) 0.0141(3) Uani 1.00 d . . .
Cl(1) Cl -0.890(3) -0.388(2) -0.254(3) 0.025(1) Uani 1.00 d . . .
Cl(2) Cl -0.830(3) -0.247(2) -0.574(3) 0.029(1) Uani 1.00 d . . .
Cl(3) Cl -1.163(3) -0.793(2) -0.414(3) 0.023(1) Uani 1.00 d . . .
Cl(4) Cl -1.093(3) -0.667(2) -0.731(3) 0.024(1) Uani 1.00 d . . .
P(1) P -1.196(3) -0.374(2) -0.232(3) 0.014(1) Uani 1.00 d . . .
P(2) P -0.793(3) -0.663(2) -0.754(3) 0.014(1) Uani 1.00 d . . .
O(1) O -1.390(3) -0.107(2) -0.619(3) 0.016(2) Uani 1.00 d . . .
O(2) O -1.191(3) -0.501(2) -0.446(3) 0.026(2) Uani 1.00 d . . .
O(3) O -0.587(3) -0.871(2) -0.363(3) 0.034(3) Uani 1.00 d . . .
O(4) O -0.811(3) -1.019(2) -0.510(3) 0.034(3) Uani 1.00 d . . .
O(5) O -0.519(3) -0.359(2) -0.631(3) 0.047(3) Uani 1.00 d . . .
N(1) N -1.169(3) -0.229(2) -0.511(3) 0.011(3) Uani 1.00 d . . .
N(2) N -0.812(3) -0.791(3) -0.470(3) 0.019(3) Uani 1.00 d . . .
C(1) C -1.211(3) -0.546(3) -0.140(3) 0.019(4) Uani 1.00 d . . .
C(2) C -1.303(3) -0.613(3) -0.151(3) 0.025(5) Uani 1.00 d . . .
C(3) C -1.311(3) -0.749(3) -0.085(3) 0.028(5) Uani 1.00 d . . .
C(4) C -1.225(3) -0.818(3) -0.007(3) 0.030(6) Uani 1.00 d . . .
C(5) C -1.132(3) -0.749(3) 0.006(3) 0.029(5) Uani 1.00 d . . .
C(6) C -1.124(3) -0.619(3) -0.058(3) 0.023(5) Uani 1.00 d . . .
C(7) C -1.223(3) -0.300(3) -0.112(3) 0.013(3) Uani 1.00 d . . .
C(8) C -1.260(3) -0.372(3) 0.016(3) 0.028(5) Uani 1.00 d . . .
C(9) C -1.293(3) -0.306(3) 0.096(3) 0.034(5) Uani 1.00 d . . .
C(10) C -1.292(4) -0.171(3) 0.047(3) 0.035(5) Uani 1.00 d . . .
C(11) C -1.251(3) -0.102(3) -0.083(3) 0.022(4) Uani 1.00 d . . .
C(12) C -1.215(3) -0.164(3) -0.167(3) 0.024(5) Uani 1.00 d . . .
C(13) C -1.338(3) -0.307(3) -0.305(3) 0.012(3) Uani 1.00 d . . .
C(14) C -1.469(3) -0.321(3) -0.224(3) 0.017(4) Uani 1.00 d . . .
C(15) C -1.575(3) -0.266(3) -0.286(3) 0.022(4) Uani 1.00 d . . .
C(16) C -1.551(3) -0.195(3) -0.416(3) 0.018(3) Uani 1.00 d . . .
C(17) C -1.421(3) -0.181(3) -0.490(3) 0.021(3) Uani 1.00 d . . .
C(18) C -1.313(3) -0.237(3) -0.434(3) 0.014(3) Uani 1.00 d . . .
C(19) C -1.499(3) -0.047(3) -0.683(3) 0.022(4) Uani 1.00 d . . .
C(20) C -1.134(3) -0.084(3) -0.585(3) 0.021(3) Uani 1.00 d . . .
C(21) C -1.096(3) -0.059(3) -0.728(3) 0.026(3) Uani 1.00 d . . .
C(22) C -1.071(3) -0.195(3) -0.733(3) 0.027(4) Uani 1.00 d . . .
C(23) C -1.155(3) -0.283(3) -0.610(3) 0.019(3) Uani 1.00 d . . .
C(24) C -1.106(3) -0.424(3) -0.566(3) 0.024(3) Uani 1.00 d . . .
C(25) C -0.785(3) -0.486(3) -0.841(3) 0.016(3) Uani 1.00 d . . .
C(26) C -0.690(3) -0.418(3) -0.832(3) 0.020(4) Uani 1.00 d . . .
C(27) C -0.683(3) -0.286(3) -0.903(3) 0.025(5) Uani 1.00 d . . .
C(28) C -0.768(3) -0.220(3) -0.984(3) 0.025(5) Uani 1.00 d . . .
C(29) C -0.864(3) -0.285(3) -0.990(3) 0.025(5) Uani 1.00 d . . .
C(30) C -0.871(3) -0.422(3) -0.918(3) 0.022(4) Uani 1.00 d . . .
C(31) C -0.766(3) -0.732(3) -0.866(3) 0.017(4) Uani 1.00 d . . .
C(32) C -0.734(3) -0.658(3) -1.003(3) 0.030(5) Uani 1.00 d . . .
C(33) C -0.707(4) -0.720(3) -1.090(3) 0.038(6) Uani 1.00 d . . .
C(34) C -0.713(4) -0.859(3) -1.036(3) 0.031(5) Uani 1.00 d . . .
C(35) C -0.747(3) -0.929(3) -0.902(3) 0.026(5) Uani 1.00 d . . .
C(36) C -0.771(3) -0.867(3) -0.823(3) 0.019(4) Uani 1.00 d . . .
C(37) C -0.650(3) -0.719(3) -0.686(3) 0.015(3) Uani 1.00 d . . .
C(38) C -0.518(3) -0.706(3) -0.760(3) 0.020(4) Uani 1.00 d . . .
C(39) C -0.412(3) -0.748(3) -0.706(3) 0.023(4) Uani 1.00 d . . .
C(40) C -0.433(3) -0.802(2) -0.574(3) 0.020(3) Uani 1.00 d . . .
C(41) C -0.566(3) -0.821(3) -0.494(3) 0.021(3) Uani 1.00 d . . .
C(42) C -0.676(3) -0.781(3) -0.547(3) 0.015(3) Uani 1.00 d . . .
C(43) C -0.476(3) -0.947(3) -0.307(3) 0.035(4) Uani 1.00 d . . .
C(44) C -0.835(3) -0.697(3) -0.402(3) 0.027(4) Uani 1.00 d . . .
C(45) C -0.941(3) -0.750(3) -0.281(3) 0.032(4) Uani 1.00 d . . .
C(46) C -0.926(3) -0.898(3) -0.248(3) 0.035(4) Uani 1.00 d . . .
C(47) C -0.842(3) -0.926(3) -0.362(3) 0.029(3) Uani 1.00 d . . .
C(48) C -0.900(3) -1.012(2) -0.397(3) 0.032(4) Uani 1.00 d . . .
C(49) C -0.516(3) -0.523(3) -0.422(3) 0.038(4) Uani 1.00 d . . .
C(50) C -0.485(3) -0.484(3) -0.565(3) 0.042(4) Uani 1.00 d . . .
H(1) H -1.3693 -0.5581 -0.2065 0.0310 Uiso 1.00 calc . . .
H(2) H -1.3859 -0.7860 -0.0955 0.0325 Uiso 1.00 calc . . .
H(3) H -1.2359 -0.9044 0.0352 0.0294 Uiso 1.00 calc . . .
H(4) H -1.0798 -0.7890 0.0608 0.0309 Uiso 1.00 calc . . .
H(5) H -1.0654 -0.5838 -0.0355 0.0313 Uiso 1.00 calc . . .
H(6) H -1.2731 -0.4595 0.0486 0.0303 Uiso 1.00 calc . . .
H(7) H -1.3169 -0.3478 0.1846 0.0343 Uiso 1.00 calc . . .
H(8) H -1.3175 -0.1068 0.1071 0.0313 Uiso 1.00 calc . . .
H(9) H -1.2526 -0.0005 -0.1201 0.0306 Uiso 1.00 calc . . .
H(10) H -1.1920 -0.1108 -0.2618 0.0295 Uiso 1.00 calc . . .
H(11) H -1.5026 -0.3788 -0.1364 0.0313 Uiso 1.00 calc . . .
H(12) H -1.6733 -0.2691 -0.2379 0.0254 Uiso 1.00 calc . . .
H(13) H -1.6402 -0.1638 -0.4459 0.0313 Uiso 1.00 calc . . .
H(14) H -1.5609 -0.1049 -0.6742 0.0270 Uiso 1.00 calc . . .
H(15) H -1.4710 0.0091 -0.7738 0.0270 Uiso 1.00 calc . . .
H(16) H -1.5601 0.0173 -0.6480 0.0270 Uiso 1.00 calc . . .
H(17) H -1.0694 -0.0611 -0.5617 0.0235 Uiso 1.00 calc . . .
H(18) H -1.2177 -0.0223 -0.5696 0.0235 Uiso 1.00 calc . . .
H(19) H -1.0223 -0.0061 -0.7722 0.0306 Uiso 1.00 calc . . .
H(20) H -1.1722 -0.0053 -0.7703 0.0306 Uiso 1.00 calc . . .
H(21) H -1.1041 -0.1872 -0.8067 0.0325 Uiso 1.00 calc . . .
H(22) H -0.9859 -0.2176 -0.7414 0.0325 Uiso 1.00 calc . . .
H(23) H -1.2506 -0.2743 -0.6248 0.0215 Uiso 1.00 calc . . .
H(24) H -1.1106 -0.4489 -0.6306 0.0280 Uiso 1.00 calc . . .
H(25) H -1.0245 -0.4234 -0.5565 0.0280 Uiso 1.00 calc . . .
H(26) H -0.6290 -0.4480 -0.7787 0.0313 Uiso 1.00 calc . . .
H(27) H -0.6292 -0.2311 -0.8969 0.0300 Uiso 1.00 calc . . .
H(28) H -0.7671 -0.1213 -1.0411 0.0358 Uiso 1.00 calc . . .
H(29) H -0.9344 -0.2312 -1.0441 0.0359 Uiso 1.00 calc . . .
H(30) H -0.9434 -0.4551 -0.9487 0.0313 Uiso 1.00 calc . . .
H(31) H -0.7226 -0.5562 -1.0269 0.0313 Uiso 1.00 calc . . .
H(32) H -0.6786 -0.6610 -1.1884 0.0572 Uiso 1.00 calc . . .
H(33) H -0.6902 -0.9171 -1.0896 0.0313 Uiso 1.00 calc . . .
H(34) H -0.7585 -1.0167 -0.8678 0.0292 Uiso 1.00 calc . . .
H(35) H -0.7973 -0.9123 -0.7361 0.0221 Uiso 1.00 calc . . .
H(36) H -0.5049 -0.6587 -0.8579 0.0313 Uiso 1.00 calc . . .
H(37) H -0.3307 -0.7319 -0.7626 0.0247 Uiso 1.00 calc . . .
H(38) H -0.3647 -0.8351 -0.5352 0.0313 Uiso 1.00 calc . . .
H(39) H -0.4546 -1.0147 -0.3312 0.0399 Uiso 1.00 calc . . .
H(40) H -0.4042 -0.8884 -0.3417 0.0399 Uiso 1.00 calc . . .
H(41) H -0.5048 -0.9715 -0.2180 0.0399 Uiso 1.00 calc . . .
H(42) H -0.7617 -0.6823 -0.3854 0.0341 Uiso 1.00 calc . . .
H(43) H -0.8709 -0.6047 -0.4590 0.0341 Uiso 1.00 calc . . .
H(44) H -0.9355 -0.7254 -0.2165 0.0368 Uiso 1.00 calc . . .
H(45) H -1.0365 -0.7103 -0.2966 0.0368 Uiso 1.00 calc . . .
H(46) H -0.8936 -0.9299 -0.1786 0.0379 Uiso 1.00 calc . . .
H(47) H -1.0217 -0.9213 -0.2245 0.0379 Uiso 1.00 calc . . .
H(48) H -0.7660 -0.9626 -0.3425 0.0345 Uiso 1.00 calc . . .
H(49) H -0.9932 -0.9678 -0.4161 0.0364 Uiso 1.00 calc . . .
H(50) H -0.9204 -1.0894 -0.3306 0.0364 Uiso 1.00 calc . . .
H(51) H -0.6023 -0.5322 -0.3591 0.0313 Uiso 1.00 calc . . .
H(52) H -0.4736 -0.6348 -0.3701 0.0313 Uiso 1.00 calc . . .
H(53) H -0.4707 -0.4784 -0.3998 0.0313 Uiso 1.00 calc . . .
H(54) H -0.3966 -0.4936 -0.6173 0.0313 Uiso 1.00 calc . . .
H(55) H -0.5471 -0.5290 -0.5851 0.0313 Uiso 1.00 calc . . .

loop_
_atom_site_aniso_label
_atom_site_aniso_U_11
_atom_site_aniso_U_22
_atom_site_aniso_U_33
_atom_site_aniso_U_12
_atom_site_aniso_U_13
_atom_site_aniso_U_23
Pd(1) 0.0121(6) 0.0168(6) 0.0140(7) 0.0004(5) -0.0039(5) -0.0033(5)
Pd(2) 0.0105(6) 0.0140(6) 0.0169(7) -0.0016(5) -0.0037(5) -0.0048(5)
Cl(1) 0.021(2) 0.029(2) 0.026(3) 0.002(2) -0.016(2) -0.005(2)
Cl(2) 0.013(2) 0.042(3) 0.020(2) 0.003(2) -0.003(1) -0.004(2)
Cl(3) 0.018(2) 0.029(3) 0.018(2) -0.010(2) -0.001(1) -0.005(2)
Cl(4) 0.016(2) 0.036(3) 0.020(2) -0.006(2) -0.006(2) -0.007(2)
P(1) 0.015(2) 0.012(2) 0.012(2) -0.001(2) -0.004(1) -0.001(2)
P(2) 0.014(2) 0.015(2) 0.016(2) -0.003(2) -0.003(1) -0.009(2)
O(1) 0.012(4) 0.026(5) 0.012(4) -0.001(4) -0.005(3) -0.006(4)
O(2) 0.036(5) 0.013(4) 0.028(5) 0.000(4) -0.001(4) -0.013(4)
O(3) 0.022(5) 0.055(8) 0.025(5) 0.002(5) -0.005(4) -0.019(6)
O(4) 0.028(5) 0.030(6) 0.036(6) -0.003(4) 0.006(4) -0.014(5)
O(5) 0.051(7) 0.040(6) 0.028(6) -0.002(5) -0.005(5) 0.001(5)
N(1) 0.010(5) 0.012(5) 0.011(6) -0.005(4) -0.001(3) -0.002(4)
N(2) 0.011(5) 0.023(6) 0.019(7) 0.006(5) -0.008(4) -0.004(4)
C(1) 0.028(9) 0.012(3) 0.008(8) 0.001(6) 0.004(7) -0.002(5)
C(2) 0.04(1) 0.018(7) 0.03(1) -0.002(7) -0.014(10) -0.014(7)
C(3) 0.04(1) 0.019(7) 0.03(1) -0.008(8) -0.004(9) -0.012(8)
C(4) 0.06(1) 0.013(9) 0.02(1) -0.004(8) -0.016(10) -0.004(8)
C(5) 0.04(1) 0.026(7) 0.03(1) 0.013(8) -0.02(1) -0.014(8)
C(6) 0.03(1) 0.028(7) 0.02(1) -0.009(7) -0.009(8) -0.009(7)
C(7) 0.008(7) 0.019(6) 0.018(6) 0.005(6) -0.007(6) -0.013(5)
C(8) 0.04(1) 0.022(9) 0.020(7) -0.011(8) -0.006(9) -0.007(6)
C(9) 0.05(1) 0.038(8) 0.007(8) -0.007(9) 0.009(8) -0.007(6)
C(10) 0.04(1) 0.039(8) 0.034(8) -0.011(8) -0.006(9) -0.025(7)
C(11) 0.017(9) 0.020(8) 0.035(8) 0.005(7) -0.009(8) -0.017(7)
C(12) 0.02(1) 0.019(6) 0.03(1) -0.003(7) -0.004(9) -0.009(7)
C(13) 0.012(5) 0.015(7) 0.009(6) 0.001(5) 0.001(4) -0.007(5)
C(14) 0.010(6) 0.026(9) 0.015(9) -0.003(6) 0.002(5) -0.011(7)
C(15) 0.011(7) 0.035(9) 0.020(6) 0.006(6) -0.001(6) -0.016(6)
C(16) 0.016(5) 0.015(7) 0.022(6) 0.002(6) -0.004(5) -0.006(6)
C(17) 0.020(5) 0.023(8) 0.012(4) 0.002(6) -0.001(4) -0.004(5)
C(18) 0.014(5) 0.017(7) 0.008(5) -0.004(5) 0.007(4) -0.006(5)
C(19) 0.010(6) 0.030(8) 0.027(8) -0.001(5) -0.013(5) -0.007(7)
C(20) 0.025(7) 0.014(5) 0.021(6) -0.015(5) -0.005(6) -0.001(5)
C(21) 0.012(6) 0.027(6) 0.018(5) -0.007(5) 0.001(5) 0.008(6)
C(22) 0.030(8) 0.036(7) 0.011(6) 0.010(7) -0.007(5) -0.009(6)
C(23) 0.024(7) 0.024(6) 0.015(6) 0.009(5) -0.007(5) -0.017(5)
C(24) 0.031(7) 0.024(6) 0.021(5) 0.010(5) -0.010(4) -0.014(5)
C(25) 0.019(8) 0.015(3) 0.013(8) -0.003(6) 0.003(6) -0.009(5)
C(26) 0.026(10) 0.021(7) 0.019(10) -0.006(7) -0.005(8) -0.013(7)
C(27) 0.03(1) 0.021(7) 0.03(1) -0.012(8) -0.007(9) -0.014(7)
C(28) 0.028(10) 0.017(9) 0.03(1) -0.003(6) 0.006(7) -0.012(8)
C(29) 0.03(1) 0.016(7) 0.03(1) -0.002(7) -0.003(9) -0.011(7)
C(30) 0.03(1) 0.018(7) 0.016(9) 0.000(7) -0.004(7) -0.003(7)
C(31) 0.021(9) 0.018(6) 0.018(7) -0.001(6) -0.007(7) -0.011(5)
C(32) 0.03(1) 0.04(1) 0.018(7) -0.018(9) 0.007(9) -0.012(7)
C(33) 0.07(2) 0.029(8) 0.03(1) 0.000(9) -0.02(1) -0.024(8)
C(34) 0.04(1) 0.029(8) 0.026(8) -0.004(9) -0.005(9) -0.018(7)
C(35) 0.03(1) 0.020(9) 0.027(8) -0.006(8) 0.001(9) -0.014(7)
C(36) 0.022(10) 0.018(6) 0.015(9) -0.002(7) -0.011(8) 0.000(6)
C(37) 0.014(6) 0.007(7) 0.020(7) -0.002(5) -0.004(5) -0.001(6)
C(38) 0.018(7) 0.026(8) 0.018(9) -0.008(6) 0.002(5) -0.011(7)
C(39) 0.011(7) 0.030(9) 0.027(6) -0.003(6) 0.005(6) -0.017(7)
C(40) 0.019(6) 0.012(7) 0.027(6) -0.002(6) -0.001(5) -0.009(6)
C(41) 0.017(5) 0.018(8) 0.025(5) 0.007(6) -0.008(4) -0.007(6)
C(42) 0.013(5) 0.006(6) 0.020(6) 0.000(5) -0.002(4) -0.002(5)
C(43) 0.023(7) 0.05(1) 0.012(7) -0.005(7) 0.005(5) -0.001(7)
C(44) 0.026(7) 0.041(9) 0.029(8) 0.006(7) -0.002(5) -0.032(7)
C(45) 0.017(6) 0.054(8) 0.035(7) -0.005(6) -0.003(5) -0.030(7)
C(46) 0.030(9) 0.049(8) 0.015(7) -0.011(8) -0.011(6) 0.004(7)
C(47) 0.011(6) 0.028(7) 0.031(8) -0.003(5) 0.000(5) 0.001(5)
C(48) 0.026(8) 0.028(8) 0.034(7) 0.000(6) 0.003(6) -0.012(7)
C(49) 0.06(1) 0.028(9) 0.027(5) -0.011(8) -0.002(8) -0.010(7)
C(50) 0.06(1) 0.034(7) 0.028(5) 0.000(9) -0.003(9) -0.014(7)

loop_
_geom_bond_atom_site_label_1
_geom_bond_atom_site_label_2
_geom_bond_distance
_geom_bond_site_symmetry_1
_geom_bond_site_symmetry_2
_geom_bond_publ_flag
Pd(1) Cl(1) 2.295(5) . . yes
Pd(1) Cl(2) 2.413(5) . . yes
Pd(1) P(1) 2.179(5) . . yes
Pd(1) N(1) 2.14(1) . . yes
Pd(2) Cl(3) 2.427(5) . . yes
Pd(2) Cl(4) 2.289(5) . . yes
Pd(2) P(2) 2.181(5) . . yes
Pd(2) N(2) 2.21(1) . . yes
P(1) C(1) 1.79(2) . . yes
P(1) C(7) 1.88(1) . . yes
P(1) C(13) 1.82(2) . . yes
P(2) C(25) 1.83(2) . . yes
P(2) C(31) 1.76(2) . . yes
P(2) C(37) 1.79(2) . . yes
O(1) C(17) 1.37(2) . . yes
O(1) C(19) 1.45(2) . . yes
O(2) C(24) 1.43(2) . . yes
O(3) C(41) 1.36(2) . . yes
O(3) C(43) 1.47(2) . . yes
O(4) C(48) 1.43(2) . . yes
O(5) C(50) 1.34(2) . . yes
N(1) C(18) 1.51(2) . . yes
N(1) C(20) 1.55(2) . . yes
N(1) C(23) 1.50(2) . . yes
N(2) C(42) 1.44(2) . . yes
N(2) C(44) 1.54(2) . . yes
N(2) C(47) 1.53(2) . . yes
C(1) C(2) 1.38(3) . . yes
C(1) C(6) 1.42(3) . . yes
C(2) C(3) 1.41(2) . . yes
C(3) C(4) 1.38(3) . . yes
C(4) C(5) 1.42(3) . . yes
C(5) C(6) 1.35(3) . . yes
C(7) C(8) 1.35(3) . . yes
C(7) C(12) 1.40(2) . . yes
C(8) C(9) 1.39(3) . . yes
C(9) C(10) 1.39(3) . . yes
C(10) C(11) 1.37(3) . . yes
C(11) C(12) 1.40(3) . . yes
C(13) C(14) 1.41(2) . . yes
C(13) C(18) 1.36(2) . . yes
C(14) C(15) 1.41(2) . . yes
C(15) C(16) 1.37(2) . . yes
C(16) C(17) 1.37(2) . . yes
C(17) C(18) 1.40(2) . . yes
C(20) C(21) 1.54(2) . . yes
C(21) C(22) 1.56(2) . . yes
C(22) C(23) 1.48(2) . . yes
C(23) C(24) 1.50(2) . . yes
C(25) C(26) 1.41(2) . . yes
C(25) C(30) 1.36(3) . . yes
C(26) C(27) 1.37(2) . . yes
C(27) C(28) 1.39(3) . . yes
C(28) C(29) 1.37(3) . . yes
C(29) C(30) 1.42(2) . . yes
C(31) C(32) 1.44(3) . . yes
C(31) C(36) 1.40(2) . . yes
C(32) C(33) 1.42(3) . . yes
C(33) C(34) 1.44(3) . . yes
C(34) C(35) 1.41(3) . . yes
C(35) C(36) 1.34(3) . . yes
C(37) C(38) 1.39(3) . . yes
C(37) C(42) 1.44(3) . . yes
C(38) C(39) 1.35(3) . . yes
C(39) C(40) 1.37(2) . . yes
C(40) C(41) 1.43(2) . . yes
C(41) C(42) 1.39(2) . . yes
C(44) C(45) 1.49(2) . . yes
C(45) C(46) 1.55(2) . . yes
C(46) C(47) 1.53(2) . . yes
C(47) C(48) 1.47(2) . . yes
C(49) C(50) 1.51(2) . . yes
